data_2005434
loop_
_publ_author_name
'Okabe, N.'
'Shimosaki, A.'
'Miura, J.'

_publ_section_title
;
 3-Hydroxyanthranilic Acid Hydrochloride
;
_journal_issue 9
_journal_name_full 'Acta Crystallographica Section C'
_journal_page_first 2345
_journal_page_last 2347
_journal_paper_doi 10.1107/S0108270196003368
_journal_volume 52
_journal_year 1996
_chemical_formula_iupac 'C7 H8 N1 O3 1+, Cl 1-'
_chemical_formula_moiety 'C6 H3 (O H)(C O2 H) N H3 1+, Cl 1-'
_chemical_formula_sum 'C7 H8 Cl N O3'
_chemical_formula_weight 189.60
_space_group_crystal_system monoclinic
_space_group_IT_number 14
_space_group_name_Hall '-P 2ybc'
_space_group_name_H-M_alt 'P 1 21/c 1'
_atom_type_scat_source IntTabIV
_cell_angle_alpha 90.
_cell_angle_beta 97.84(2)
_cell_angle_gamma 90.
_cell_formula_units_Z 4
_cell_length_a 4.470(2)
_cell_length_b 17.568(2)
_cell_length_c 10.183(2)
_cell_measurement_reflns_used 25
_cell_measurement_temperature 296
_cell_measurement_theta_max 20.15
_cell_measurement_theta_min 13.5
_cell_volume 792.2(4)
_computing_cell_refinement 'MSC/AFC Diffractometer Control Software'
_computing_data_collection
;
MSC/AFC Diffractometer Control Software
(Molecular Structure Corporation, 1988)
;
_computing_data_reduction 'TEXSAN (Molecular Structure Corporation, 1985)'
_computing_molecular_graphics 'ORTEPII (Johnson, 1976)'
_computing_structure_refinement TEXSAN
_computing_structure_solution 'SHELX86 (Sheldrick, 1985) and DIRDIF (Beurskens, 1984)'
_diffrn_measurement_device 'Rigaku AFC5R'
_diffrn_measurement_method \w-2\q
_diffrn_radiation_type MoK\a
_diffrn_radiation_wavelength 0.71069
_diffrn_reflns_av_R_equivalents 0.085
_diffrn_reflns_limit_h_max 5
_diffrn_reflns_limit_h_min 0
_diffrn_reflns_limit_k_max 22
_diffrn_reflns_limit_k_min 0
_diffrn_reflns_limit_l_max 12
_diffrn_reflns_limit_l_min -13
_diffrn_reflns_number 2118
_diffrn_reflns_theta_max 27.5
_diffrn_standards_decay_% 0.00
_diffrn_standards_interval_count 150
_diffrn_standards_number 3
_exptl_absorpt_coefficient_mu 0.442
_exptl_absorpt_correction_T_max 1.00
_exptl_absorpt_correction_T_min 0.94
_exptl_absorpt_correction_type '\y scans (North, Phillips & Mathews, 1968)'
_exptl_crystal_colour 'light brown'
_exptl_crystal_density_diffrn 1.590
_exptl_crystal_density_meas ?
_exptl_crystal_description needle
_exptl_crystal_size_max 0.3
_exptl_crystal_size_mid 0.1
_exptl_crystal_size_min 0.1
_refine_diff_density_max 0.36
_refine_diff_density_min -0.32
_refine_ls_extinction_method none
_refine_ls_goodness_of_fit_obs 1.58
_refine_ls_hydrogen_treatment 'H atoms not refined'
_refine_ls_number_parameters 109
_refine_ls_number_reflns 808
_refine_ls_R_factor_obs 0.054
_refine_ls_shift/esd_max 0.000
_refine_ls_structure_factor_coef F
_refine_ls_weighting_details 'w = 4F~o~^2^/\s^2^(F~o~^2^)'
_refine_ls_weighting_scheme calc
_refine_ls_wR_factor_obs 0.056
_reflns_number_observed 808
_reflns_number_total 1889
_reflns_observed_criterion I>3\s(I)
_cod_data_source_file ta1084.cif
_cod_data_source_block I
_cod_depositor_comments
;
 Updating space group information and adding the symmetry operation list.

 Antanas Vaitkus,
 2018-06-15

The following automatic conversions were performed:

'_exptl_crystal_density_meas' value 'not measured' was changed to '?'
- the value is perceived as not measured.

Automatic conversion script
Id: cif_fix_values 3008 2015-01-20 13:52:24Z robertas 

The following automatic conversions were performed:

'_refine_ls_weighting_scheme' value 'w = 4F~o~^2^/\s^2^(F~o~^2^)' was
changed to 'calc'. New tag '_refine_ls_weighting_details' was
created. The value of the new tag was set to 'w =
4F~o~^2^/\s^2^(F~o~^2^)'.

Automatic conversion script
Id: cif_fix_values 3143 2015-03-26 13:38:13Z robertas 
;
_cod_original_cell_volume 792.1(4)
_cod_original_sg_symbol_H-M 'P 21/c'
_cod_original_formula_sum 'C7 H8 Cl1 N1 O3'
_cod_database_code 2005434

loop_
_space_group_symop_id
_space_group_symop_operation_xyz
1 x,y,z
2 -x,y+1/2,-z+1/2
3 -x,-y,-z
4 x,-y+1/2,z+1/2

loop_
_atom_site_aniso_label
_atom_site_aniso_U_11
_atom_site_aniso_U_22
_atom_site_aniso_U_33
_atom_site_aniso_U_12
_atom_site_aniso_U_13
_atom_site_aniso_U_23
Cl(1) 0.0399(8) 0.0490(10) 0.0313(7) 0.0009(9) 0.0034(6) 0.0066(8)
O(1) 0.051(3) 0.051(3) 0.034(2) 0.015(2) 0.003(2) 0.010(2)
O(2) 0.043(2) 0.050(3) 0.025(2) 0.008(2) 0.006(2) -0.001(2)
O(3) 0.061(3) 0.045(3) 0.030(2) 0.012(2) 0.002(2) -0.003(2)
N(1) 0.036(3) 0.041(3) 0.024(2) 0.006(2) 0.001(2) 0.001(2)
C(1) 0.030(3) 0.030(4) 0.025(3) -0.006(3) 0.001(2) 0.003(2)
C(2) 0.030(3) 0.036(4) 0.020(3) -0.011(3) 0.002(2) -0.001(3)
C(3) 0.039(4) 0.033(4) 0.028(3) -0.006(3) 0.005(3) 0.000(3)
C(4) 0.054(4) 0.034(4) 0.031(4) -0.002(3) 0.009(3) -0.009(3)
C(5) 0.048(4) 0.044(4) 0.027(3) -0.006(3) 0.004(3) -0.002(3)
C(6) 0.038(3) 0.044(4) 0.029(3) -0.009(3) -0.001(3) 0.005(3)
C(7) 0.031(3) 0.034(4) 0.029(3) -0.005(3) -0.003(3) -0.002(3)

loop_
_atom_site_label
_atom_site_fract_x
_atom_site_fract_y
_atom_site_fract_z
_atom_site_B_iso_or_equiv
Cl(1) 0.7493(3) -0.1490(1) 0.6718(1) 3.18(6)
O(1) 0.4008(9) -0.0280(2) 0.8031(4) 3.6(2)
O(2) 0.2749(8) 0.0190(2) 0.5998(4) 3.1(2)
O(3) -0.494(1) 0.2209(2) 0.6696(4) 3.6(2)
N(1) -0.175(1) 0.1182(3) 0.5533(4) 2.7(2)
C(1) 0.067(1) 0.0759(3) 0.7776(5) 2.2(2)
C(2) -0.129(1) 0.1237(3) 0.6994(5) 2.3(2)
C(3) -0.302(1) 0.1778(3) 0.7552(6) 2.6(3)
C(4) -0.274(1) 0.1842(4) 0.8927(6) 3.1(3)
C(5) -0.080(1) 0.1364(4) 0.9714(5) 3.2(3)
C(6) 0.089(1) 0.0834(4) 0.9159(6) 3.0(3)
C(7) 0.252(1) 0.0198(4) 0.7179(6) 2.5(3)
H(1) 0.5177 -0.0572 0.7514 4.5
H(3) -0.4579 0.2602 0.7143 5.8
H(4) -0.4129 0.2285 0.9129 3.8
H(5) -0.0700 0.1453 1.0745 3.7
H(6) 0.2470 0.0525 0.9670 3.5
H(21) -0.0180 0.1411 0.5162 3.2
H(22) -0.3642 0.1421 0.5188 3.2
H(23) -0.1910 0.0653 0.5273 3.2

loop_
_geom_angle_atom_site_label_1
_geom_angle_atom_site_label_2
_geom_angle_atom_site_label_3
_geom_angle
_geom_angle_publ_flag
C(2) C(1) C(6) 118.1(5) yes
C(2) C(1) C(7) 121.1(5) yes
C(6) C(1) C(7) 120.8(5) yes
N(1) C(2) C(1) 122.0(5) yes
N(1) C(2) C(3) 116.4(5) yes
C(1) C(2) C(3) 121.5(5) yes
O(3) C(3) C(2) 117.0(5) yes
O(3) C(3) C(4) 124.0(6) yes
C(2) C(3) C(4) 119.0(6) yes
C(3) C(4) C(5) 119.8(6) yes
C(4) C(5) C(6) 120.8(5) yes
C(1) C(6) C(5) 120.7(5) yes
O(1) C(7) O(2) 122.5(6) yes
O(1) C(7) C(1) 114.6(5) yes
O(2) C(7) C(1) 122.9(6) yes

loop_
_geom_bond_atom_site_label_1
_geom_bond_atom_site_label_2
_geom_bond_distance
_geom_bond_publ_flag
O(1) C(7) 1.320(6) yes
O(2) C(7) 1.221(6) yes
O(3) C(3) 1.366(7) yes
N(1) C(2) 1.477(6) yes
C(1) C(2) 1.386(7) yes
C(1) C(6) 1.405(7) yes
C(1) C(7) 1.469(8) yes
C(2) C(3) 1.394(8) yes
C(3) C(4) 1.394(8) yes
C(4) C(5) 1.382(8) yes
C(5) C(6) 1.370(8) yes
O(1) H(1) 0.943 no
O(3) H(3) 0.830 no
N(1) H(21) 0.934 no
N(1) H(22) 0.964 no
N(1) H(23) 0.966 no
C(4) H(4) 1.035 no
C(5) H(5) 1.056 no
C(6) H(6) 0.980 no

loop_
_geom_torsion_atom_site_label_1
_geom_torsion_atom_site_label_2
_geom_torsion_atom_site_label_3
_geom_torsion_atom_site_label_4
_geom_torsion
_geom_torsion_publ_flag
O(1) C(7) C(1) C(2) -172.1(5) no
O(1) C(7) C(1) C(6) 9.1(8) no
O(2) C(7) C(1) C(2) 10.1(9) no
O(2) C(7) C(1) C(6) -168.6(6) no
O(3) C(3) C(2) N(1) -0.8(7) no
O(3) C(3) C(2) C(1) -178.5(5) no
O(3) C(3) C(4) C(5) 178.0(5) no
N(1) C(2) C(1) C(6) -177.8(5) no
N(1) C(2) C(1) C(7) 3.4(8) no
N(1) C(2) C(3) C(4) 178.3(5) no
C(1) C(2) C(3) C(4) 0.7(8) no
C(1) C(6) C(5) C(4) -0.7(9) no
C(2) C(1) C(6) C(5) 0.3(8) no
C(2) C(3) C(4) C(5) -1.1(9) no
C(3) C(2) C(1) C(6) -0.3(8) no
C(3) C(2) C(1) C(7) -179.1(5) no
C(3) C(4) C(5) C(6) 1.0(10) no
C(5) C(6) C(1) C(7) 179.1(5) no
